data_1542359
loop_
_publ_author_name
'Mognon, Lorenzo'
'Mandal, Sukanta'
'Castillo, Carmen E.'
'Fortage, J\'er\^ome'
'Molton, Florian'
'Arom\'i, Guillem'
'Benet-Buchhlolz, Jordi'
'Collomb, Marie-No\"elle'
'Llobet, Antoni'

_publ_section_title
;
 Synthesis, structure, spectroscopy and reactivity of new heterotrinuclear
 water oxidation catalysts
;
_journal_issue 5
_journal_name_full 'Chem. Sci.'
_journal_page_first 3304
_journal_paper_doi 10.1039/C5SC04672F
_journal_volume 7
_journal_year 2016
_chemical_formula_sum 'C61 H50 F12 Mn N14 O5 P2 Ru2'
_chemical_formula_weight 1606.17
_chemical_name_systematic
; 
 ? 
;
_space_group_IT_number 2
_symmetry_cell_setting triclinic
_symmetry_space_group_name_Hall '-P 1'
_symmetry_space_group_name_H-M 'P -1'
_atom_sites_solution_hydrogens geom
_atom_sites_solution_primary direct
_atom_sites_solution_secondary difmap
_audit_creation_method SHELXL-97
_audit_update_record
;
2015-12-07 deposited with the CCDC.
2016-02-01 downloaded from the CCDC.
;
_cell_angle_alpha 114.334(5)
_cell_angle_beta 112.431(4)
_cell_angle_gamma 91.203(5)
_cell_formula_units_Z 2
_cell_length_a 14.471(3)
_cell_length_b 15.501(4)
_cell_length_c 16.913(4)
_cell_measurement_reflns_used 1251
_cell_measurement_temperature 100(2)
_cell_measurement_theta_max 22.32
_cell_measurement_theta_min 2.93
_cell_volume 3122.9(13)
_computing_cell_refinement 'Bruker APEX2 v2009.1-0'
_computing_data_collection 'Bruker APEX2 v2009.1-0'
_computing_data_reduction 'Bruker SAINT V7.60A'
_computing_molecular_graphics 'Bruker SHELXTL'
_computing_publication_material 'Bruker SHELXTL'
_computing_structure_refinement 'SHELXS-97 (Sheldrick, 2008)'
_computing_structure_solution 'SHELXS-97 (Sheldrick, 2008)'
_diffrn_ambient_temperature 100(2)
_diffrn_detector_area_resol_mean 512
_diffrn_detector_type '4K CCD area detector APEX II'
_diffrn_measured_fraction_theta_full 0.920
_diffrn_measured_fraction_theta_max 0.920
_diffrn_measurement_device_type 'Kappa 4-axis goniometer bruker-nonius'
_diffrn_measurement_method
;
 Fullsphere data collection, phi and omega scans
;
_diffrn_measurement_specimen_support 'magnetic support with MicroMount'
_diffrn_radiation_monochromator 'Multilayer Montel 200 mirrors'
_diffrn_radiation_type MoK\a
_diffrn_radiation_wavelength 0.71073
_diffrn_reflns_av_R_equivalents 0.0000
_diffrn_reflns_av_sigmaI/netI 0.1307
_diffrn_reflns_limit_h_max 18
_diffrn_reflns_limit_h_min -20
_diffrn_reflns_limit_k_max 20
_diffrn_reflns_limit_k_min -21
_diffrn_reflns_limit_l_max 24
_diffrn_reflns_limit_l_min 0
_diffrn_reflns_number 17781
_diffrn_reflns_theta_full 27.50
_diffrn_reflns_theta_max 30.66
_diffrn_reflns_theta_min 2.36
_diffrn_source 'Rotating anode X-ray tube'
_diffrn_source_current 70
_diffrn_source_power 50
_diffrn_source_size '0.3 mm x 0.3 mm fine focus'
_diffrn_source_type 'Bruker-Nonius FR 591'
_exptl_absorpt_coefficient_mu 0.827
_exptl_absorpt_correction_T_max 0.9918
_exptl_absorpt_correction_T_min 0.9219
_exptl_absorpt_correction_type empirical
_exptl_absorpt_process_details
; 
 TWINABS Version 2008/0 Bruker-Nonius
 Blessing, Acta Cryst. (1995) A51 33-38
;
_exptl_crystal_colour brown
_exptl_crystal_density_diffrn 1.708
_exptl_crystal_density_method 'not measured'
_exptl_crystal_description plate
_exptl_crystal_F_000 1610
_exptl_crystal_size_max 0.10
_exptl_crystal_size_mid 0.10
_exptl_crystal_size_min 0.01
_refine_diff_density_max 1.857
_refine_diff_density_min -1.081
_refine_diff_density_rms 0.156
_refine_ls_extinction_method none
_refine_ls_goodness_of_fit_ref 1.036
_refine_ls_hydrogen_treatment noref
_refine_ls_matrix_type full
_refine_ls_number_parameters 937
_refine_ls_number_reflns 17781
_refine_ls_number_restraints 32
_refine_ls_restrained_S_all 1.035
_refine_ls_R_factor_all 0.1433
_refine_ls_R_factor_gt 0.0696
_refine_ls_shift/su_max 0.000
_refine_ls_shift/su_mean 0.000
_refine_ls_structure_factor_coef Fsqd
_refine_ls_weighting_details 'calc w=1/[\s^2^(Fo^2^)+(0.0626P)^2^+6.3254P] where P=(Fo^2^+2Fc^2^)/3'
_refine_ls_weighting_scheme calc
_refine_ls_wR_factor_gt 0.1485
_refine_ls_wR_factor_ref 0.1785
_reflns_number_gt 10367
_reflns_number_total 17781
_cod_data_source_file c5sc04672f2.cif
_cod_data_source_block smp12ace-5t
_cod_depositor_comments
;
The following automatic conversions were performed:

'_symmetry_cell_setting' value 'Triclinic' changed to 'triclinic'
according to
/usr/data/users/saulius/crontab/automatic-downloads/rss-feeds/RSC/lib/dictionaries/cif_core.dic
dictionary named 'cif_core.dic' version 2.4.2 from 2011-04-26.

Automatic conversion script
Id: cif_fix_values 4268 2015-11-12 08:31:59Z antanas 

 Adding full bibliography for 1542358--1542359.cif.
;
_cod_original_cell_volume 3123.0(13)
_cod_original_sg_symbol_H-M P-1
_cod_database_code 1542359

loop_
_symmetry_equiv_pos_as_xyz
'x, y, z'
'-x, -y, -z'

loop_
_atom_site_label
_atom_site_type_symbol
_atom_site_fract_x
_atom_site_fract_y
_atom_site_fract_z
_atom_site_U_iso_or_equiv
_atom_site_adp_type
_atom_site_occupancy
_atom_site_symmetry_multiplicity
_atom_site_calc_flag
_atom_site_refinement_flags
_atom_site_disorder_assembly
_atom_site_disorder_group
Mn1 Mn 0.23945(7) 0.25389(8) 0.00760(6) 0.02249(19) Uani 1 1 d . . .
Ru1 Ru 0.24230(3) 0.24440(4) 0.26649(3) 0.01946(11) Uani 1 1 d . . .
Ru2 Ru 0.00926(3) 0.26104(4) -0.25136(3) 0.01957(11) Uani 1 1 d . . .
C1A C 0.4759(5) 0.3677(5) 0.1618(4) 0.0297(14) Uani 1 1 d . . .
H1A H 0.4733 0.3215 0.1847 0.036 Uiso 1 1 calc R . .
C2A C 0.5658(5) 0.4365(6) 0.2058(4) 0.0317(15) Uani 1 1 d . . .
H2A H 0.6247 0.4346 0.2551 0.038 Uiso 1 1 calc R . .
C3A C 0.5686(5) 0.5076(5) 0.1772(4) 0.0318(15) Uani 1 1 d . . .
H3A H 0.6279 0.5575 0.2089 0.038 Uiso 1 1 calc R . .
C4A C 0.4825(4) 0.5045(5) 0.1009(4) 0.0266(13) Uani 1 1 d . . .
H4A H 0.4824 0.5521 0.0790 0.032 Uiso 1 1 calc R . .
C5A C 0.3963(4) 0.4303(5) 0.0568(4) 0.0229(12) Uani 1 1 d . . .
C6A C 0.3053(4) 0.4186(5) -0.0273(4) 0.0207(12) Uani 1 1 d . . .
C7A C 0.2782(4) 0.4765(5) -0.0722(4) 0.0225(12) Uani 1 1 d . . .
H7A H 0.3157 0.5372 -0.0555 0.027 Uiso 1 1 calc R . .
C8A C 0.1825(4) 0.4253(5) -0.1482(4) 0.0220(12) Uani 1 1 d . . .
C9A C 0.1075(4) 0.4487(5) -0.2191(4) 0.0241(12) Uani 1 1 d . . .
C10A C 0.1250(5) 0.5272(5) -0.2337(5) 0.0290(13) Uani 1 1 d . . .
H10A H 0.1897 0.5707 -0.1969 0.035 Uiso 1 1 calc R . .
C11A C 0.0465(5) 0.5420(5) -0.3033(5) 0.0349(15) Uani 1 1 d . . .
H11A H 0.0567 0.5956 -0.3150 0.042 Uiso 1 1 calc R . .
C12A C -0.0460(5) 0.4773(6) -0.3546(5) 0.0322(15) Uani 1 1 d . . .
H12A H -0.1006 0.4858 -0.4025 0.039 Uiso 1 1 calc R . .
C13A C -0.0592(5) 0.4017(5) -0.3367(4) 0.0284(14) Uani 1 1 d . . .
H13A H -0.1242 0.3585 -0.3727 0.034 Uiso 1 1 calc R . .
N1A N 0.3934(3) 0.3641(4) 0.0887(3) 0.0225(10) Uani 1 1 d . . .
N2A N 0.2302(3) 0.3361(4) -0.0730(3) 0.0205(10) Uani 1 1 d . . .
N3A N 0.1556(3) 0.3414(4) -0.1483(3) 0.0188(9) Uani 1 1 d . . .
N4A N 0.0155(3) 0.3842(4) -0.2701(3) 0.0223(10) Uani 1 1 d . . .
C1B C 0.3118(5) 0.1293(5) -0.1607(4) 0.0314(15) Uani 1 1 d . . .
H1B H 0.2879 0.1742 -0.1845 0.038 Uiso 1 1 calc R . .
C2B C 0.3530(5) 0.0581(6) -0.2089(5) 0.0330(15) Uani 1 1 d . . .
H2B H 0.3593 0.0555 -0.2637 0.040 Uiso 1 1 calc R . .
C3B C 0.3847(5) -0.0091(5) -0.1769(4) 0.0332(15) Uani 1 1 d . . .
H3B H 0.4103 -0.0604 -0.2112 0.040 Uiso 1 1 calc R . .
C4B C 0.3793(5) -0.0016(5) -0.0937(4) 0.0288(14) Uani 1 1 d . . .
H4B H 0.4017 -0.0469 -0.0698 0.035 Uiso 1 1 calc R . .
C5B C 0.3399(4) 0.0748(5) -0.0467(4) 0.0230(12) Uani 1 1 d . . .
C6B C 0.3322(4) 0.0901(5) 0.0418(4) 0.0236(12) Uani 1 1 d . . .
C7B C 0.3522(4) 0.0352(5) 0.0920(4) 0.0254(13) Uani 1 1 d . . .
H7B H 0.3769 -0.0231 0.0777 0.030 Uiso 1 1 calc R . .
C8B C 0.3274(4) 0.0860(5) 0.1675(4) 0.0216(12) Uani 1 1 d . . .
C9B C 0.3210(4) 0.0663(5) 0.2419(4) 0.0231(12) Uani 1 1 d . . .
C10B C 0.3630(5) -0.0049(5) 0.2643(5) 0.0323(15) Uani 1 1 d . . .
H10B H 0.3981 -0.0437 0.2303 0.039 Uiso 1 1 calc R . .
C11B C 0.3530(5) -0.0188(6) 0.3375(5) 0.0349(15) Uani 1 1 d . . .
H11B H 0.3833 -0.0654 0.3558 0.042 Uiso 1 1 calc R . .
C12B C 0.2974(5) 0.0372(5) 0.3829(5) 0.0312(14) Uani 1 1 d . . .
H12B H 0.2870 0.0276 0.4311 0.037 Uiso 1 1 calc R . .
C13B C 0.2577(4) 0.1064(5) 0.3573(4) 0.0263(13) Uani 1 1 d . . .
H13B H 0.2194 0.1433 0.3886 0.032 Uiso 1 1 calc R . .
N1B N 0.3044(4) 0.1377(4) -0.0810(3) 0.0242(11) Uani 1 1 d . . .
N2B N 0.2983(3) 0.1694(4) 0.0853(3) 0.0228(10) Uani 1 1 d . . .
N3B N 0.2962(3) 0.1669(4) 0.1640(3) 0.0234(11) Uani 1 1 d . . .
N4B N 0.2702(4) 0.1253(4) 0.2896(3) 0.0230(10) Uani 1 1 d . . .
C1C C 0.0461(5) 0.1146(5) -0.1720(4) 0.0287(14) Uani 1 1 d . . .
C2C C 0.0352(7) 0.0098(6) -0.1900(5) 0.052(2) Uani 1 1 d . . .
H2C1 H 0.0826 -0.0200 -0.2163 0.078 Uiso 1 1 calc R . .
H2C2 H -0.0351 -0.0255 -0.2358 0.078 Uiso 1 1 calc R . .
H2C3 H 0.0510 0.0072 -0.1294 0.078 Uiso 1 1 calc R . .
O1C O 0.0865(3) 0.1791(4) -0.0873(3) 0.0300(10) Uani 1 1 d . . .
O2C O 0.0111(3) 0.1276(3) -0.2462(3) 0.0277(9) Uani 1 1 d . . .
C1D C 0.2104(4) 0.3941(5) 0.1896(4) 0.0234(12) Uani 1 1 d . . .
C2D C 0.2172(6) 0.5000(6) 0.2098(5) 0.0373(16) Uani 1 1 d . . .
H2D1 H 0.1513 0.5079 0.1700 0.056 Uiso 1 1 calc R . .
H2D2 H 0.2705 0.5195 0.1946 0.056 Uiso 1 1 calc R . .
H2D3 H 0.2341 0.5406 0.2778 0.056 Uiso 1 1 calc R . .
O1D O 0.2391(3) 0.3781(3) 0.2616(3) 0.0264(9) Uani 1 1 d . . .
O2D O 0.1769(3) 0.3321(4) 0.1042(3) 0.0288(10) Uani 1 1 d . . .
C1E C 0.4726(4) 0.3289(5) 0.4024(5) 0.0274(13) Uani 1 1 d . . .
H1E H 0.4853 0.2966 0.3474 0.033 Uiso 1 1 calc R . .
C2E C 0.5550(5) 0.3830(6) 0.4908(5) 0.0385(18) Uani 1 1 d . . .
H2E H 0.6227 0.3893 0.4957 0.046 Uiso 1 1 calc R . .
C3E C 0.5372(5) 0.4275(7) 0.5714(5) 0.0423(19) Uani 1 1 d . . .
H3E H 0.5924 0.4652 0.6326 0.051 Uiso 1 1 calc R . .
C4E C 0.4370(5) 0.4165(6) 0.5618(5) 0.0349(16) Uani 1 1 d . . .
H4E H 0.4232 0.4454 0.6166 0.042 Uiso 1 1 calc R . .
C5E C 0.3581(4) 0.3630(5) 0.4717(4) 0.0273(13) Uani 1 1 d . . .
C6E C 0.2495(4) 0.3468(5) 0.4549(4) 0.0241(13) Uani 1 1 d . . .
C7E C 0.2111(5) 0.3764(6) 0.5233(5) 0.0318(15) Uani 1 1 d . . .
H7E H 0.2554 0.4143 0.5894 0.038 Uiso 1 1 calc R . .
C8E C 0.1057(5) 0.3495(6) 0.4933(5) 0.0326(15) Uani 1 1 d . . .
H8E H 0.0783 0.3672 0.5394 0.039 Uiso 1 1 calc R . .
C9E C 0.0425(5) 0.2977(5) 0.3978(5) 0.0298(14) Uani 1 1 d . . .
H9E H -0.0290 0.2795 0.3775 0.036 Uiso 1 1 calc R . .
C10E C 0.0827(4) 0.2712(5) 0.3295(4) 0.0240(12) Uani 1 1 d . . .
C11E C 0.0265(4) 0.2207(5) 0.2250(5) 0.0281(14) Uani 1 1 d . . .
C12E C -0.0788(5) 0.2005(6) 0.1755(5) 0.0359(16) Uani 1 1 d . . .
H12E H -0.1200 0.2169 0.2096 0.043 Uiso 1 1 calc R . .
C13E C -0.1241(5) 0.1563(6) 0.0756(6) 0.0426(18) Uani 1 1 d . . .
H13E H -0.1963 0.1436 0.0408 0.051 Uiso 1 1 calc R . .
C14E C -0.0627(5) 0.1311(6) 0.0281(5) 0.0377(17) Uani 1 1 d . . .
H14E H -0.0924 0.1005 -0.0401 0.045 Uiso 1 1 calc R . .
C15E C 0.0426(5) 0.1504(5) 0.0797(5) 0.0317(15) Uani 1 1 d . . .
H15E H 0.0840 0.1321 0.0459 0.038 Uiso 1 1 calc R . .
N1E N 0.3750(3) 0.3202(4) 0.3916(3) 0.0214(10) Uani 1 1 d . . .
N2E N 0.1854(3) 0.2952(4) 0.3609(3) 0.0220(10) Uani 1 1 d . . .
N3E N 0.0874(4) 0.1942(4) 0.1760(4) 0.0267(12) Uani 1 1 d . . .
C1F C -0.0227(5) 0.3490(5) -0.0663(5) 0.0314(15) Uani 1 1 d . . .
H1F H 0.0496 0.3689 -0.0325 0.038 Uiso 1 1 calc R . .
C2F C -0.0798(6) 0.3661(7) -0.0139(6) 0.047(2) Uani 1 1 d . . .
H2F H -0.0476 0.3988 0.0543 0.056 Uiso 1 1 calc R . .
C3F C -0.1850(6) 0.3345(7) -0.0632(6) 0.051(2) Uani 1 1 d . . .
H3F H -0.2261 0.3417 -0.0294 0.062 Uiso 1 1 calc R . .
C4F C -0.2294(5) 0.2921(6) -0.1626(6) 0.0414(18) Uani 1 1 d . . .
H4F H -0.3017 0.2732 -0.1975 0.050 Uiso 1 1 calc R . .
C5F C -0.1678(5) 0.2774(5) -0.2109(5) 0.0330(15) Uani 1 1 d . . .
C6F C -0.2069(4) 0.2286(5) -0.3151(5) 0.0308(14) Uani 1 1 d . . .
C7F C -0.3322(5) 0.1537(6) -0.4794(6) 0.0402(18) Uani 1 1 d . . .
H7F H -0.4015 0.1349 -0.5255 0.048 Uiso 1 1 calc R . .
C8F C -0.3093(4) 0.2045(6) -0.3838(5) 0.0357(16) Uani 1 1 d . . .
H8F H -0.3620 0.2234 -0.3639 0.043 Uiso 1 1 calc R . .
C9F C -0.2553(5) 0.1292(6) -0.5100(5) 0.0382(17) Uani 1 1 d . . .
H9F H -0.2715 0.0943 -0.5765 0.046 Uiso 1 1 calc R . .
C10F C -0.1539(4) 0.1572(5) -0.4410(4) 0.0289(14) Uani 1 1 d . . .
C11F C -0.0614(4) 0.1436(5) -0.4575(4) 0.0276(14) Uani 1 1 d . . .
C12F C -0.0627(5) 0.0871(5) -0.5465(5) 0.0325(15) Uani 1 1 d . . .
H12F H -0.1258 0.0563 -0.6022 0.039 Uiso 1 1 calc R . .
C13F C 0.0289(5) 0.0765(6) -0.5532(5) 0.0384(17) Uani 1 1 d . . .
H13F H 0.0296 0.0371 -0.6133 0.046 Uiso 1 1 calc R . .
C14F C 0.1185(5) 0.1232(6) -0.4727(5) 0.0320(15) Uani 1 1 d . . .
H14F H 0.1818 0.1165 -0.4769 0.038 Uiso 1 1 calc R . .
C15F C 0.1180(5) 0.1803(5) -0.3849(4) 0.0271(13) Uani 1 1 d . . .
H15F H 0.1811 0.2143 -0.3300 0.032 Uiso 1 1 calc R . .
N1F N -0.0649(4) 0.3055(4) -0.1631(4) 0.0269(12) Uani 1 1 d . . .
N2F N -0.1330(3) 0.2064(4) -0.3466(4) 0.0254(11) Uani 1 1 d . . .
N3F N 0.0300(4) 0.1885(4) -0.3759(3) 0.0231(11) Uani 1 1 d . . .
F1G F 0.7825(3) 0.1985(4) 0.3154(5) 0.0699(17) Uani 1 1 d . A .
F2G F 0.6799(5) 0.3807(5) 0.3709(4) 0.0740(19) Uani 1 1 d . A .
F3G F 0.7485(10) 0.3034(13) 0.4538(11) 0.079(5) Uani 0.519(6) 1 d P A 1
F4G F 0.8530(8) 0.3647(9) 0.4163(8) 0.068(3) Uani 0.519(6) 1 d P A 1
F5G F 0.6301(7) 0.2429(9) 0.3017(13) 0.102(6) Uani 0.519(6) 1 d P A 1
F6G F 0.7416(11) 0.3102(13) 0.2652(10) 0.076(5) Uani 0.519(6) 1 d P A 1
F3G' F 0.8013(11) 0.3185(10) 0.4423(9) 0.082(5) Uani 0.519(6) 1 d P A 2
F4G' F 0.7964(9) 0.3433(11) 0.3176(13) 0.073(5) Uani 0.519(6) 1 d P A 2
F5G' F 0.6500(8) 0.2147(8) 0.3483(7) 0.044(3) Uani 0.519(6) 1 d P A 2
F6G' F 0.6447(7) 0.2382(7) 0.2227(6) 0.044(2) Uani 0.519(6) 1 d P A 2
P1G P 0.73115(16) 0.2897(2) 0.34332(18) 0.0497(6) Uani 1 1 d . . .
F1H F 0.5997(3) 0.7381(4) 0.2385(3) 0.0502(12) Uani 1 1 d . . .
F2H F 0.4823(3) 0.8255(4) 0.2635(3) 0.0458(11) Uani 1 1 d . . .
F3H F 0.4818(3) 0.6871(3) 0.2773(3) 0.0420(10) Uani 1 1 d . . .
F4H F 0.5332(3) 0.8326(4) 0.4106(3) 0.0539(14) Uani 1 1 d . . .
F5H F 0.6500(3) 0.8829(4) 0.3717(3) 0.0434(11) Uani 1 1 d . . .
F6H F 0.6511(3) 0.7437(4) 0.3850(4) 0.0587(14) Uani 1 1 d . . .
P1H P 0.56639(12) 0.78410(16) 0.32460(13) 0.0331(4) Uani 1 1 d . . .
C1S C 0.5780(9) 0.2490(14) 0.9888(10) 0.038(4) Uani 0.588(16) 1 d PDU B 1
H1S1 H 0.5373 0.2930 1.0141 0.057 Uiso 0.588(16) 1 calc PR B 1
H1S2 H 0.5426 0.1818 0.9612 0.057 Uiso 0.588(16) 1 calc PR B 1
H1S3 H 0.5868 0.2604 0.9390 0.057 Uiso 0.588(16) 1 calc PR B 1
O1S O 0.6751(6) 0.2664(8) 1.0643(6) 0.050(3) Uani 0.588(16) 1 d PDU B 1
H1S H 0.6694 0.2840 1.1160 0.075 Uiso 0.588(16) 1 calc PR B 1
C1S' C 0.5816(18) 0.238(2) 1.0079(15) 0.042(7) Uani 0.412(16) 1 d PDU B 2
H1S4 H 0.6274 0.2292 1.0626 0.063 Uiso 0.412(16) 1 calc PR B 2
H1S5 H 0.5145 0.1955 0.9777 0.063 Uiso 0.412(16) 1 calc PR B 2
H1S6 H 0.5741 0.3059 1.0302 0.063 Uiso 0.412(16) 1 calc PR B 2
O1S' O 0.6234(13) 0.2159(16) 0.9397(12) 0.077(6) Uani 0.412(16) 1 d PDU B 2
H1S' H 0.5790 0.2120 0.8881 0.115 Uiso 0.412(16) 1 calc PR B 2

loop_
_atom_site_aniso_label
_atom_site_aniso_U_11
_atom_site_aniso_U_22
_atom_site_aniso_U_33
_atom_site_aniso_U_23
_atom_site_aniso_U_13
_atom_site_aniso_U_12
Mn1 0.0289(4) 0.0176(5) 0.0231(4) 0.0124(4) 0.0098(4) 0.0042(3)
Ru1 0.0217(2) 0.0160(3) 0.0230(2) 0.0108(2) 0.00969(18) 0.00435(17)
Ru2 0.0196(2) 0.0161(3) 0.0242(2) 0.0113(2) 0.00830(18) 0.00230(17)
C1A 0.036(3) 0.029(4) 0.024(3) 0.015(3) 0.008(3) 0.007(3)
C2A 0.029(3) 0.030(4) 0.022(3) 0.008(3) 0.003(2) 0.006(3)
C3A 0.030(3) 0.028(4) 0.029(3) 0.009(3) 0.008(3) 0.001(3)
C4A 0.029(3) 0.021(4) 0.026(3) 0.012(3) 0.008(2) 0.001(2)
C5A 0.026(3) 0.017(3) 0.024(3) 0.009(2) 0.010(2) 0.002(2)
C6A 0.021(2) 0.016(3) 0.023(3) 0.009(2) 0.007(2) 0.003(2)
C7A 0.023(3) 0.018(3) 0.029(3) 0.016(3) 0.008(2) 0.000(2)
C8A 0.025(3) 0.018(3) 0.028(3) 0.014(2) 0.012(2) 0.004(2)
C9A 0.025(3) 0.017(3) 0.027(3) 0.010(3) 0.009(2) 0.003(2)
C10A 0.032(3) 0.018(3) 0.038(3) 0.019(3) 0.009(3) 0.001(2)
C11A 0.043(4) 0.020(4) 0.044(4) 0.022(3) 0.012(3) 0.005(3)
C12A 0.031(3) 0.031(4) 0.032(3) 0.018(3) 0.008(3) 0.009(3)
C13A 0.028(3) 0.024(4) 0.035(3) 0.017(3) 0.009(3) 0.010(2)
N1A 0.022(2) 0.022(3) 0.021(2) 0.009(2) 0.0066(19) 0.0014(19)
N2A 0.024(2) 0.018(3) 0.024(2) 0.014(2) 0.0089(19) 0.0049(19)
N3A 0.022(2) 0.014(3) 0.023(2) 0.011(2) 0.0092(18) 0.0027(18)
N4A 0.022(2) 0.020(3) 0.028(2) 0.014(2) 0.010(2) 0.0052(19)
C1B 0.042(3) 0.029(4) 0.025(3) 0.015(3) 0.013(3) 0.006(3)
C2B 0.042(3) 0.033(4) 0.026(3) 0.014(3) 0.016(3) 0.006(3)
C3B 0.045(4) 0.024(4) 0.027(3) 0.006(3) 0.018(3) 0.006(3)
C4B 0.036(3) 0.025(4) 0.024(3) 0.010(3) 0.013(3) 0.008(3)
C5B 0.028(3) 0.016(3) 0.025(3) 0.008(2) 0.011(2) 0.003(2)
C6B 0.030(3) 0.019(3) 0.023(3) 0.012(2) 0.010(2) 0.005(2)
C7B 0.029(3) 0.020(3) 0.030(3) 0.013(3) 0.014(2) 0.007(2)
C8B 0.023(3) 0.023(3) 0.022(3) 0.014(2) 0.009(2) 0.007(2)
C9B 0.026(3) 0.020(3) 0.029(3) 0.014(3) 0.013(2) 0.004(2)
C10B 0.046(4) 0.029(4) 0.040(4) 0.024(3) 0.026(3) 0.019(3)
C11B 0.047(4) 0.032(4) 0.047(4) 0.032(3) 0.025(3) 0.020(3)
C12B 0.044(4) 0.030(4) 0.037(3) 0.022(3) 0.027(3) 0.011(3)
C13B 0.033(3) 0.025(4) 0.031(3) 0.016(3) 0.020(3) 0.009(3)
N1B 0.028(2) 0.021(3) 0.022(2) 0.010(2) 0.009(2) 0.003(2)
N2B 0.026(2) 0.020(3) 0.025(2) 0.013(2) 0.011(2) 0.007(2)
N3B 0.023(2) 0.025(3) 0.022(2) 0.011(2) 0.0094(19) 0.004(2)
N4B 0.030(2) 0.016(3) 0.026(2) 0.013(2) 0.012(2) 0.005(2)
C1C 0.033(3) 0.026(4) 0.029(3) 0.014(3) 0.014(3) 0.007(3)
C2C 0.090(6) 0.022(4) 0.032(4) 0.014(3) 0.015(4) 0.001(4)
O1C 0.034(2) 0.027(3) 0.026(2) 0.011(2) 0.0113(18) -0.0007(19)
O2C 0.036(2) 0.019(3) 0.029(2) 0.0129(19) 0.0130(19) 0.0028(18)
C1D 0.024(3) 0.023(4) 0.025(3) 0.013(3) 0.010(2) 0.005(2)
C2D 0.048(4) 0.029(4) 0.038(4) 0.020(3) 0.015(3) 0.010(3)
O1D 0.031(2) 0.022(3) 0.030(2) 0.016(2) 0.0126(18) 0.0060(18)
O2D 0.033(2) 0.029(3) 0.026(2) 0.014(2) 0.0128(18) 0.0101(19)
C1E 0.024(3) 0.025(4) 0.034(3) 0.015(3) 0.012(2) 0.006(2)
C2E 0.021(3) 0.044(5) 0.042(4) 0.015(3) 0.010(3) 0.004(3)
C3E 0.031(3) 0.049(6) 0.029(3) 0.010(3) 0.003(3) 0.002(3)
C4E 0.033(3) 0.040(5) 0.027(3) 0.012(3) 0.012(3) 0.009(3)
C5E 0.029(3) 0.029(4) 0.027(3) 0.014(3) 0.014(2) 0.006(2)
C6E 0.024(3) 0.026(4) 0.024(3) 0.014(3) 0.009(2) 0.008(2)
C7E 0.035(3) 0.033(4) 0.029(3) 0.013(3) 0.017(3) 0.013(3)
C8E 0.038(3) 0.037(4) 0.040(4) 0.024(3) 0.026(3) 0.018(3)
C9E 0.028(3) 0.033(4) 0.042(4) 0.025(3) 0.019(3) 0.014(3)
C10E 0.028(3) 0.017(3) 0.034(3) 0.016(3) 0.014(2) 0.007(2)
C11E 0.029(3) 0.019(4) 0.038(3) 0.014(3) 0.015(3) 0.003(2)
C12E 0.025(3) 0.027(4) 0.048(4) 0.016(3) 0.010(3) 0.001(3)
C13E 0.029(3) 0.027(4) 0.054(4) 0.014(4) 0.005(3) -0.001(3)
C14E 0.033(3) 0.028(4) 0.040(4) 0.014(3) 0.006(3) -0.003(3)
C15E 0.031(3) 0.024(4) 0.036(3) 0.014(3) 0.010(3) -0.003(3)
N1E 0.024(2) 0.018(3) 0.024(2) 0.012(2) 0.0095(19) 0.0016(19)
N2E 0.022(2) 0.018(3) 0.031(3) 0.013(2) 0.013(2) 0.0106(19)
N3E 0.023(2) 0.029(3) 0.029(3) 0.017(2) 0.009(2) 0.002(2)
C1F 0.042(3) 0.019(4) 0.041(4) 0.014(3) 0.024(3) 0.014(3)
C2F 0.044(4) 0.048(6) 0.048(4) 0.011(4) 0.031(4) 0.009(4)
C3F 0.056(5) 0.056(6) 0.064(5) 0.029(5) 0.044(4) 0.020(4)
C4F 0.034(3) 0.030(4) 0.062(5) 0.016(4) 0.028(3) 0.004(3)
C5F 0.038(3) 0.023(4) 0.050(4) 0.021(3) 0.024(3) 0.008(3)
C6F 0.024(3) 0.026(4) 0.051(4) 0.025(3) 0.016(3) 0.007(2)
C7F 0.023(3) 0.044(5) 0.055(5) 0.033(4) 0.007(3) -0.002(3)
C8F 0.021(3) 0.040(5) 0.055(4) 0.033(4) 0.013(3) 0.006(3)
C9F 0.033(3) 0.037(5) 0.039(4) 0.023(3) 0.004(3) -0.005(3)
C10F 0.026(3) 0.027(4) 0.033(3) 0.019(3) 0.005(3) -0.001(2)
C11F 0.027(3) 0.026(4) 0.028(3) 0.015(3) 0.008(2) -0.001(2)
C12F 0.035(3) 0.026(4) 0.028(3) 0.010(3) 0.007(3) -0.002(3)
C13F 0.054(4) 0.036(5) 0.022(3) 0.012(3) 0.014(3) 0.009(3)
C14F 0.034(3) 0.035(4) 0.034(3) 0.018(3) 0.019(3) 0.011(3)
C15F 0.029(3) 0.028(4) 0.028(3) 0.017(3) 0.012(3) 0.007(3)
N1F 0.027(2) 0.023(3) 0.033(3) 0.016(2) 0.012(2) 0.008(2)
N2F 0.022(2) 0.015(3) 0.037(3) 0.014(2) 0.009(2) -0.0012(19)
N3F 0.026(2) 0.018(3) 0.025(2) 0.012(2) 0.008(2) 0.003(2)
F1G 0.036(2) 0.051(3) 0.143(5) 0.058(4) 0.043(3) 0.022(2)
F2G 0.111(4) 0.096(5) 0.083(4) 0.069(4) 0.075(3) 0.074(4)
F3G 0.079(8) 0.117(13) 0.125(11) 0.103(10) 0.070(9) 0.063(9)
F4G 0.061(6) 0.057(8) 0.070(7) 0.011(6) 0.032(6) -0.003(5)
F5G 0.025(5) 0.038(8) 0.176(16) 0.008(9) 0.023(7) 0.014(4)
F6G 0.086(10) 0.095(13) 0.083(9) 0.049(9) 0.060(8) 0.059(10)
F3G' 0.080(9) 0.058(9) 0.057(7) 0.029(6) -0.022(7) -0.009(7)
F4G' 0.047(6) 0.060(9) 0.158(16) 0.074(11) 0.062(8) 0.016(6)
F5G' 0.065(6) 0.041(6) 0.065(6) 0.041(5) 0.048(5) 0.030(5)
F6G' 0.052(5) 0.050(7) 0.034(4) 0.023(4) 0.019(4) 0.014(4)
P1G 0.0437(11) 0.0660(18) 0.0798(16) 0.0572(14) 0.0385(11) 0.0308(11)
F1H 0.065(3) 0.045(3) 0.067(3) 0.030(3) 0.049(2) 0.017(2)
F2H 0.038(2) 0.036(3) 0.057(3) 0.026(2) 0.0090(19) 0.0148(19)
F3H 0.039(2) 0.039(3) 0.059(3) 0.025(2) 0.028(2) 0.0078(18)
F4H 0.041(2) 0.065(4) 0.048(3) 0.016(2) 0.022(2) -0.003(2)
F5H 0.038(2) 0.046(3) 0.050(2) 0.028(2) 0.0153(19) 0.0041(19)
F6H 0.032(2) 0.079(4) 0.099(4) 0.074(3) 0.024(2) 0.017(2)
P1H 0.0293(8) 0.0381(12) 0.0423(10) 0.0260(9) 0.0166(7) 0.0123(7)
C1S 0.043(6) 0.037(6) 0.035(5) 0.017(4) 0.017(4) -0.001(4)
O1S 0.044(4) 0.058(5) 0.047(4) 0.022(3) 0.020(3) 0.007(3)
C1S' 0.045(8) 0.039(8) 0.040(8) 0.021(5) 0.013(5) 0.011(5)
O1S' 0.076(7) 0.080(8) 0.076(7) 0.034(5) 0.036(5) 0.016(5)

loop_
_atom_type_symbol
_atom_type_description
_atom_type_scat_dispersion_real
_atom_type_scat_dispersion_imag
_atom_type_scat_source
C C 0.0033 0.0016 'International Tables Vol C Tables 4.2.6.8 and 6.1.1.4'
H H 0.0000 0.0000 'International Tables Vol C Tables 4.2.6.8 and 6.1.1.4'
N N 0.0061 0.0033 'International Tables Vol C Tables 4.2.6.8 and 6.1.1.4'
O O 0.0106 0.0060 'International Tables Vol C Tables 4.2.6.8 and 6.1.1.4'
F F 0.0171 0.0103 'International Tables Vol C Tables 4.2.6.8 and 6.1.1.4'
P P 0.1023 0.0942 'International Tables Vol C Tables 4.2.6.8 and 6.1.1.4'
Mn Mn 0.3368 0.7283 'International Tables Vol C Tables 4.2.6.8 and 6.1.1.4'
Ru Ru -1.2594 0.8363 'International Tables Vol C Tables 4.2.6.8 and 6.1.1.4'

loop_
_geom_angle_atom_site_label_1
_geom_angle_atom_site_label_2
_geom_angle_atom_site_label_3
_geom_angle
O1C Mn1 O2D 84.65(16)
O1C Mn1 N2B 104.06(19)
O2D Mn1 N2B 91.33(18)
O1C Mn1 N2A 89.75(18)
O2D Mn1 N2A 103.69(19)
N2B Mn1 N2A 160.58(17)
O1C Mn1 N1B 92.89(18)
O2D Mn1 N1B 163.6(2)
N2B Mn1 N1B 73.50(18)
N2A Mn1 N1B 92.50(19)
O1C Mn1 N1A 163.0(2)
O2D Mn1 N1A 95.59(18)
N2B Mn1 N1A 92.90(19)
N2A Mn1 N1A 73.68(18)
N1B Mn1 N1A 91.47(17)
N2E Ru1 N4B 93.3(2)
N2E Ru1 N3E 80.0(2)
N4B Ru1 N3E 98.3(2)
N2E Ru1 N1E 79.40(19)
N4B Ru1 N1E 85.9(2)
N3E Ru1 N1E 159.19(19)
N2E Ru1 N3B 170.2(2)
N4B Ru1 N3B 77.7(2)
N3E Ru1 N3B 97.17(19)
N1E Ru1 N3B 103.64(18)
N2E Ru1 O1D 86.7(2)
N4B Ru1 O1D 170.19(17)
N3E Ru1 O1D 91.4(2)
N1E Ru1 O1D 84.49(19)
N3B Ru1 O1D 102.84(19)
N2F Ru2 N1F 79.7(2)
N2F Ru2 N4A 93.5(2)
N1F Ru2 N4A 96.4(2)
N2F Ru2 N3F 79.6(2)
N1F Ru2 N3F 159.06(19)
N4A Ru2 N3F 87.9(2)
N2F Ru2 N3A 170.5(2)
N1F Ru2 N3A 97.57(19)
N4A Ru2 N3A 77.73(19)
N3F Ru2 N3A 103.37(18)
N2F Ru2 O2C 87.1(2)
N1F Ru2 O2C 91.3(2)
N4A Ru2 O2C 172.19(17)
N3F Ru2 O2C 84.51(19)
N3A Ru2 O2C 102.12(18)
N1A C1A C2A 122.4(7)
C3A C2A C1A 119.4(6)
C2A C3A C4A 118.6(6)
C3A C4A C5A 118.9(7)
N1A C5A C4A 121.7(5)
N1A C5A C6A 116.1(5)
C4A C5A C6A 122.3(6)
C7A C6A N2A 110.7(5)
C7A C6A C5A 131.5(6)
N2A C6A C5A 117.7(6)
C6A C7A C8A 103.8(5)
N3A C8A C7A 110.1(5)
N3A C8A C9A 117.0(5)
C7A C8A C9A 132.7(6)
N4A C9A C10A 122.6(6)
N4A C9A C8A 112.8(6)
C10A C9A C8A 124.6(5)
C9A C10A C11A 119.1(6)
C12A C11A C10A 118.4(7)
C13A C12A C11A 120.0(6)
C12A C13A N4A 123.4(6)
C1A N1A C5A 119.0(5)
C1A N1A Mn1 126.4(5)
C5A N1A Mn1 114.6(3)
N3A N2A C6A 106.7(5)
N3A N2A Mn1 135.1(4)
C6A N2A Mn1 115.9(4)
C8A N3A N2A 108.7(5)
C8A N3A Ru2 114.9(4)
N2A N3A Ru2 136.1(4)
C13A N4A C9A 116.5(6)
C13A N4A Ru2 126.0(4)
C9A N4A Ru2 117.0(4)
N1B C1B C2B 122.5(7)
C3B C2B C1B 119.2(6)
C2B C3B C4B 119.7(6)
C3B C4B C5B 117.7(7)
N1B C5B C4B 122.3(6)
N1B C5B C6B 115.6(5)
C4B C5B C6B 122.1(6)
N2B C6B C7B 110.7(5)
N2B C6B C5B 118.0(6)
C7B C6B C5B 131.2(6)
C8B C7B C6B 103.4(5)
N3B C8B C7B 110.7(5)
N3B C8B C9B 115.9(5)
C7B C8B C9B 133.2(6)
N4B C9B C10B 122.7(5)
N4B C9B C8B 114.0(6)
C10B C9B C8B 123.3(5)
C9B C10B C11B 119.3(6)
C12B C11B C10B 118.3(7)
C13B C12B C11B 119.5(6)
N4B C13B C12B 123.8(5)
C5B N1B C1B 118.5(6)
C5B N1B Mn1 115.3(4)
C1B N1B Mn1 126.1(5)
N3B N2B C6B 107.1(5)
N3B N2B Mn1 134.9(4)
C6B N2B Mn1 117.1(4)
C8B N3B N2B 108.1(5)
C8B N3B Ru1 115.0(4)
N2B N3B Ru1 136.4(4)
C13B N4B C9B 116.2(6)
C13B N4B Ru1 126.8(4)
C9B N4B Ru1 116.2(4)
O1C C1C O2C 126.2(7)
O1C C1C C2C 118.1(6)
O2C C1C C2C 115.7(6)
C1C O1C Mn1 132.5(4)
C1C O2C Ru2 127.2(4)
O2D C1D O1D 126.4(6)
O2D C1D C2D 117.3(6)
O1D C1D C2D 116.3(6)
C1D O1D Ru1 128.9(4)
C1D O2D Mn1 136.7(4)
N1E C1E C2E 122.5(6)
C3E C2E C1E 119.0(6)
C2E C3E C4E 119.1(6)
C5E C4E C3E 119.2(6)
N1E C5E C4E 122.0(5)
N1E C5E C6E 115.2(5)
C4E C5E C6E 122.8(5)
N2E C6E C7E 120.1(5)
N2E C6E C5E 112.4(5)
C7E C6E C5E 127.4(5)
C6E C7E C8E 118.9(6)
C9E C8E C7E 119.8(6)
C8E C9E C10E 120.2(5)
N2E C10E C9E 118.5(5)
N2E C10E C11E 113.8(5)
C9E C10E C11E 127.6(5)
C12E C11E N3E 120.6(6)
C12E C11E C10E 124.7(6)
N3E C11E C10E 114.7(5)
C11E C12E C13E 119.8(6)
C14E C13E C12E 118.9(6)
C13E C14E C15E 120.0(7)
N3E C15E C14E 121.8(6)
C1E N1E C5E 118.1(5)
C1E N1E Ru1 128.3(4)
C5E N1E Ru1 113.5(4)
C6E N2E C10E 122.3(5)
C6E N2E Ru1 119.4(4)
C10E N2E Ru1 118.1(4)
C15E N3E C11E 118.9(5)
C15E N3E Ru1 127.9(4)
C11E N3E Ru1 112.7(4)
N1F C1F C2F 123.1(6)
C1F C2F C3F 118.4(7)
C2F C3F C4F 119.0(7)
C3F C4F C5F 119.7(6)
N1F C5F C4F 121.5(6)
N1F C5F C6F 114.7(5)
C4F C5F C6F 123.8(6)
N2F C6F C8F 118.5(6)
N2F C6F C5F 113.7(5)
C8F C6F C5F 127.8(6)
C8F C7F C9F 121.0(6)
C7F C8F C6F 119.4(6)
C7F C9F C10F 118.6(7)
N2F C10F C9F 119.5(6)
N2F C10F C11F 113.0(5)
C9F C10F C11F 127.5(6)
N3F C11F C12F 121.0(5)
N3F C11F C10F 115.0(5)
C12F C11F C10F 124.0(6)
C13F C12F C11F 119.1(6)
C14F C13F C12F 119.3(6)
C13F C14F C15F 120.6(6)
N3F C15F C14F 121.1(6)
C1F N1F C5F 118.2(5)
C1F N1F Ru2 127.7(4)
C5F N1F Ru2 113.7(4)
C10F N2F C6F 122.8(5)
C10F N2F Ru2 119.3(4)
C6F N2F Ru2 117.5(4)
C15F N3F C11F 118.8(5)
C15F N3F Ru2 128.4(4)
C11F N3F Ru2 112.8(4)
F5G P1G F3G' 124.0(12)
F5G P1G F4G' 135.7(11)
F3G' P1G F4G' 99.2(9)
F5G P1G F6G 103.9(11)
F3G' P1G F6G 131.8(9)
F4G' P1G F6G 32.7(6)
F5G P1G F2G 80.2(5)
F3G' P1G F2G 93.3(7)
F4G' P1G F2G 88.7(6)
F6G P1G F2G 89.4(5)
F5G P1G F1G 99.8(5)
F3G' P1G F1G 86.9(7)
F4G' P1G F1G 91.2(6)
F6G P1G F1G 90.4(6)
F2G P1G F1G 179.8(3)
F5G P1G F5G' 36.6(8)
F3G' P1G F5G' 90.7(8)
F4G' P1G F5G' 168.5(8)
F6G P1G F5G' 136.8(8)
F2G P1G F5G' 96.6(4)
F1G P1G F5G' 83.6(4)
F5G P1G F3G 92.4(11)
F3G' P1G F3G 32.0(7)
F4G' P1G F3G 128.9(9)
F6G P1G F3G 160.6(9)
F2G P1G F3G 82.8(5)
F1G P1G F3G 97.4(5)
F5G' P1G F3G 62.2(7)
F5G P1G F6G' 51.9(9)
F3G' P1G F6G' 171.7(7)
F4G' P1G F6G' 86.5(7)
F6G P1G F6G' 53.8(7)
F2G P1G F6G' 92.9(4)
F1G P1G F6G' 86.9(4)
F5G' P1G F6G' 83.1(5)
F3G P1G F6G' 144.1(6)
F5G P1G F4G 167.7(8)
F3G' P1G F4G 47.8(7)
F4G' P1G F4G 51.3(7)
F6G P1G F4G 84.0(7)
F2G P1G F4G 90.7(5)
F1G P1G F4G 89.4(4)
F5G' P1G F4G 138.4(6)
F3G P1G F4G 78.3(7)
F6G' P1G F4G 137.6(6)
F6H P1H F1H 90.2(3)
F6H P1H F4H 90.8(3)
F1H P1H F4H 178.6(3)
F6H P1H F2H 179.1(3)
F1H P1H F2H 89.3(3)
F4H P1H F2H 89.8(3)
F6H P1H F3H 91.7(3)
F1H P1H F3H 90.6(2)
F4H P1H F3H 90.4(2)
F2H P1H F3H 89.0(3)
F6H P1H F5H 89.3(3)
F1H P1H F5H 89.7(3)
F4H P1H F5H 89.2(3)
F2H P1H F5H 90.0(3)
F3H P1H F5H 178.9(3)

loop_
_geom_bond_atom_site_label_1
_geom_bond_atom_site_label_2
_geom_bond_distance
Mn1 O1C 2.113(4)
Mn1 O2D 2.121(4)
Mn1 N2B 2.186(5)
Mn1 N2A 2.191(5)
Mn1 N1B 2.301(5)
Mn1 N1A 2.311(5)
Ru1 N2E 1.960(5)
Ru1 N4B 2.056(5)
Ru1 N3E 2.074(5)
Ru1 N1E 2.074(5)
Ru1 N3B 2.101(5)
Ru1 O1D 2.109(5)
Ru2 N2F 1.955(5)
Ru2 N1F 2.064(5)
Ru2 N4A 2.065(6)
Ru2 N3F 2.082(5)
Ru2 N3A 2.087(4)
Ru2 O2C 2.107(5)
C1A N1A 1.331(7)
C1A C2A 1.390(10)
C2A C3A 1.379(10)
C3A C4A 1.393(9)
C4A C5A 1.400(8)
C5A N1A 1.347(8)
C5A C6A 1.463(8)
C6A C7A 1.374(8)
C6A N2A 1.378(8)
C7A C8A 1.398(8)
C8A N3A 1.349(8)
C8A C9A 1.460(8)
C9A N4A 1.368(8)
C9A C10A 1.375(9)
C10A C11A 1.393(9)
C11A C12A 1.375(10)
C12A C13A 1.352(10)
C13A N4A 1.360(8)
N2A N3A 1.355(6)
C1B N1B 1.346(8)
C1B C2B 1.376(10)
C2B C3B 1.373(10)
C3B C4B 1.396(9)
C4B C5B 1.400(9)
C5B N1B 1.345(8)
C5B C6B 1.464(8)
C6B N2B 1.360(8)
C6B C7B 1.396(9)
C7B C8B 1.382(8)
C8B N3B 1.358(8)
C8B C9B 1.446(8)
C9B N4B 1.379(7)
C9B C10B 1.388(9)
C10B C11B 1.399(9)
C11B C12B 1.393(9)
C12B C13B 1.374(10)
C13B N4B 1.363(8)
N2B N3B 1.358(7)
C1C O1C 1.246(8)
C1C O2C 1.264(8)
C1C C2C 1.517(11)
C1D O2D 1.244(7)
C1D O1D 1.258(7)
C1D C2D 1.526(10)
C1E N1E 1.349(7)
C1E C2E 1.388(9)
C2E C3E 1.378(10)
C3E C4E 1.395(9)
C4E C5E 1.380(9)
C5E N1E 1.361(7)
C5E C6E 1.483(8)
C6E N2E 1.350(7)
C6E C7E 1.386(8)
C7E C8E 1.402(9)
C8E C9E 1.365(9)
C9E C10E 1.407(8)
C10E N2E 1.357(7)
C10E C11E 1.461(9)
C11E C12E 1.382(8)
C11E N3E 1.386(8)
C12E C13E 1.391(10)
C13E C14E 1.374(10)
C14E C15E 1.387(9)
C15E N3E 1.342(8)
C1F N1F 1.348(8)
C1F C2F 1.383(9)
C2F C3F 1.384(11)
C3F C4F 1.384(11)
C4F C5F 1.388(9)
C5F N1F 1.351(8)
C5F C6F 1.457(10)
C6F N2F 1.358(8)
C6F C8F 1.412(9)
C7F C8F 1.368(10)
C7F C9F 1.396(10)
C9F C10F 1.397(9)
C10F N2F 1.357(8)
C10F C11F 1.470(9)
C11F N3F 1.384(7)
C11F C12F 1.388(9)
C12F C13F 1.381(10)
C13F C14F 1.364(9)
C14F C15F 1.384(9)
C15F N3F 1.342(7)
F1G P1G 1.592(6)
F2G P1G 1.588(6)
F3G P1G 1.706(13)
F4G P1G 1.748(11)
F5G P1G 1.381(11)
F6G P1G 1.538(14)
F3G' P1G 1.449(11)
F4G' P1G 1.534(11)
F5G' P1G 1.683(10)
F6G' P1G 1.742(8)
F1H P1H 1.599(4)
F2H P1H 1.607(4)
F3H P1H 1.607(5)
F4H P1H 1.600(5)
F5H P1H 1.621(5)
F6H P1H 1.594(5)
C1S O1S 1.417(9)
C1S' O1S' 1.423(10)

loop_
_geom_torsion_atom_site_label_1
_geom_torsion_atom_site_label_2
_geom_torsion_atom_site_label_3
_geom_torsion_atom_site_label_4
_geom_torsion
N1A C1A C2A C3A 4.0(10)
C1A C2A C3A C4A -3.7(9)
C2A C3A C4A C5A 0.7(9)
C3A C4A C5A N1A 2.5(9)
C3A C4A C5A C6A -176.3(5)
N1A C5A C6A C7A 172.7(6)
C4A C5A C6A C7A -8.5(10)
N1A C5A C6A N2A -7.4(7)
C4A C5A C6A N2A 171.5(5)
N2A C6A C7A C8A -0.1(6)
C5A C6A C7A C8A 179.9(6)
C6A C7A C8A N3A -0.6(6)
C6A C7A C8A C9A 174.2(6)
N3A C8A C9A N4A 5.8(7)
C7A C8A C9A N4A -168.8(6)
N3A C8A C9A C10A -174.9(6)
C7A C8A C9A C10A 10.5(10)
N4A C9A C10A C11A -0.2(10)
C8A C9A C10A C11A -179.4(6)
C9A C10A C11A C12A 0.2(10)
C10A C11A C12A C13A 0.2(10)
C11A C12A C13A N4A -0.7(10)
C2A C1A N1A C5A -0.8(9)
C2A C1A N1A Mn1 179.5(5)
C4A C5A N1A C1A -2.4(8)
C6A C5A N1A C1A 176.4(5)
C4A C5A N1A Mn1 177.3(4)
C6A C5A N1A Mn1 -3.9(6)
O1C Mn1 N1A C1A 175.7(5)
O2D Mn1 N1A C1A 85.8(5)
N2B Mn1 N1A C1A -5.9(5)
N2A Mn1 N1A C1A -171.6(5)
N1B Mn1 N1A C1A -79.4(5)
O1C Mn1 N1A C5A -4.0(8)
O2D Mn1 N1A C5A -93.9(4)
N2B Mn1 N1A C5A 174.4(4)
N2A Mn1 N1A C5A 8.7(4)
N1B Mn1 N1A C5A 100.9(4)
C7A C6A N2A N3A 0.8(6)
C5A C6A N2A N3A -179.2(4)
C7A C6A N2A Mn1 -164.6(4)
C5A C6A N2A Mn1 15.4(6)
O1C Mn1 N2A N3A 3.8(5)
O2D Mn1 N2A N3A -80.6(5)
N2B Mn1 N2A N3A 139.7(6)
N1B Mn1 N2A N3A 96.7(5)
N1A Mn1 N2A N3A -172.5(5)
O1C Mn1 N2A C6A 163.8(4)
O2D Mn1 N2A C6A 79.3(4)
N2B Mn1 N2A C6A -60.3(8)
N1B Mn1 N2A C6A -103.4(4)
N1A Mn1 N2A C6A -12.6(4)
C7A C8A N3A N2A 1.1(6)
C9A C8A N3A N2A -174.6(5)
C7A C8A N3A Ru2 175.5(4)
C9A C8A N3A Ru2 -0.2(6)
C6A N2A N3A C8A -1.1(6)
Mn1 N2A N3A C8A 160.1(4)
C6A N2A N3A Ru2 -173.8(4)
Mn1 N2A N3A Ru2 -12.6(8)
N2F Ru2 N3A C8A -25.9(14)
N1F Ru2 N3A C8A -98.3(4)
N4A Ru2 N3A C8A -3.4(4)
N3F Ru2 N3A C8A 81.5(4)
O2C Ru2 N3A C8A 168.7(4)
N2F Ru2 N3A N2A 146.5(11)
N1F Ru2 N3A N2A 74.0(5)
N4A Ru2 N3A N2A 169.0(5)
N3F Ru2 N3A N2A -106.1(5)
O2C Ru2 N3A N2A -19.0(5)
C12A C13A N4A C9A 0.8(9)
C12A C13A N4A Ru2 -170.7(5)
C10A C9A N4A C13A -0.3(9)
C8A C9A N4A C13A 179.0(5)
C10A C9A N4A Ru2 171.9(5)
C8A C9A N4A Ru2 -8.7(6)
N2F Ru2 N4A C13A -5.5(5)
N1F Ru2 N4A C13A -85.5(5)
N3F Ru2 N4A C13A 74.0(5)
N3A Ru2 N4A C13A 178.2(5)
O2C Ru2 N4A C13A 88.4(13)
N2F Ru2 N4A C9A -176.8(4)
N1F Ru2 N4A C9A 103.2(4)
N3F Ru2 N4A C9A -97.4(4)
N3A Ru2 N4A C9A 6.8(4)
O2C Ru2 N4A C9A -83.0(14)
N1B C1B C2B C3B 2.1(10)
C1B C2B C3B C4B -2.9(10)
C2B C3B C4B C5B 0.8(10)
C3B C4B C5B N1B 2.5(9)
C3B C4B C5B C6B -179.1(6)
N1B C5B C6B N2B -5.1(8)
C4B C5B C6B N2B 176.3(6)
N1B C5B C6B C7B 173.4(6)
C4B C5B C6B C7B -5.1(10)
N2B C6B C7B C8B 0.5(7)
C5B C6B C7B C8B -178.2(6)
C6B C7B C8B N3B -0.9(6)
C6B C7B C8B C9B 173.5(6)
N3B C8B C9B N4B 8.8(8)
C7B C8B C9B N4B -165.4(6)
N3B C8B C9B C10B -170.5(6)
C7B C8B C9B C10B 15.3(11)
N4B C9B C10B C11B 0.8(10)
C8B C9B C10B C11B -180.0(6)
C9B C10B C11B C12B 2.4(11)
C10B C11B C12B C13B -2.5(11)
C11B C12B C13B N4B -0.8(11)
C4B C5B N1B C1B -3.4(9)
C6B C5B N1B C1B 178.1(5)
C4B C5B N1B Mn1 178.3(5)
C6B C5B N1B Mn1 -0.2(6)
C2B C1B N1B C5B 1.0(9)
C2B C1B N1B Mn1 179.2(5)
O1C Mn1 N1B C5B -100.6(4)
O2D Mn1 N1B C5B -19.8(8)
N2B Mn1 N1B C5B 3.2(4)
N2A Mn1 N1B C5B 169.5(4)
N1A Mn1 N1B C5B 95.8(4)
O1C Mn1 N1B C1B 81.2(5)
O2D Mn1 N1B C1B 162.0(6)
N2B Mn1 N1B C1B -175.0(5)
N2A Mn1 N1B C1B -8.7(5)
N1A Mn1 N1B C1B -82.4(5)
C7B C6B N2B N3B 0.1(7)
C5B C6B N2B N3B 179.0(5)
C7B C6B N2B Mn1 -170.7(4)
C5B C6B N2B Mn1 8.2(7)
O1C Mn1 N2B N3B -84.7(6)
O2D Mn1 N2B N3B 0.1(5)
N2A Mn1 N2B N3B 141.2(6)
N1B Mn1 N2B N3B -173.5(6)
N1A Mn1 N2B N3B 95.8(5)
O1C Mn1 N2B C6B 82.9(4)
O2D Mn1 N2B C6B 167.7(4)
N2A Mn1 N2B C6B -51.3(8)
N1B Mn1 N2B C6B -6.0(4)
N1A Mn1 N2B C6B -96.6(4)
C7B C8B N3B N2B 1.0(6)
C9B C8B N3B N2B -174.4(5)
C7B C8B N3B Ru1 174.3(4)
C9B C8B N3B Ru1 -1.2(6)
C6B N2B N3B C8B -0.7(6)
Mn1 N2B N3B C8B 167.7(4)
C6B N2B N3B Ru1 -171.8(4)
Mn1 N2B N3B Ru1 -3.4(9)
N2E Ru1 N3B C8B -28.5(13)
N4B Ru1 N3B C8B -4.1(4)
N3E Ru1 N3B C8B -101.1(4)
N1E Ru1 N3B C8B 78.5(4)
O1D Ru1 N3B C8B 165.8(4)
N2E Ru1 N3B N2B 142.2(10)
N4B Ru1 N3B N2B 166.6(6)
N3E Ru1 N3B N2B 69.6(6)
N1E Ru1 N3B N2B -110.8(6)
O1D Ru1 N3B N2B -23.5(6)
C12B C13B N4B C9B 3.8(9)
C12B C13B N4B Ru1 -165.7(5)
C10B C9B N4B C13B -3.8(9)
C8B C9B N4B C13B 176.9(5)
C10B C9B N4B Ru1 166.9(5)
C8B C9B N4B Ru1 -12.5(6)
N2E Ru1 N4B C13B -5.4(5)
N3E Ru1 N4B C13B -85.8(5)
N1E Ru1 N4B C13B 73.7(5)
N3B Ru1 N4B C13B 178.6(5)
O1D Ru1 N4B C13B 84.5(11)
N2E Ru1 N4B C9B -174.9(4)
N3E Ru1 N4B C9B 104.7(4)
N1E Ru1 N4B C9B -95.8(4)
N3B Ru1 N4B C9B 9.1(4)
O1D Ru1 N4B C9B -85.0(11)
O2C C1C O1C Mn1 -89.9(8)
C2C C1C O1C Mn1 91.3(8)
O2D Mn1 O1C C1C 177.1(6)
N2B Mn1 O1C C1C -92.8(6)
N2A Mn1 O1C C1C 73.4(6)
N1B Mn1 O1C C1C -19.1(6)
N1A Mn1 O1C C1C 85.5(9)
O1C C1C O2C Ru2 0.1(9)
C2C C1C O2C Ru2 178.8(5)
N2F Ru2 O2C C1C -134.1(5)
N1F Ru2 O2C C1C -54.5(5)
N4A Ru2 O2C C1C 131.6(12)
N3F Ru2 O2C C1C 146.0(5)
N3A Ru2 O2C C1C 43.5(5)
O2D C1D O1D Ru1 0.2(8)
C2D C1D O1D Ru1 179.8(4)
N2E Ru1 O1D C1D -136.2(5)
N4B Ru1 O1D C1D 133.3(10)
N3E Ru1 O1D C1D -56.3(5)
N1E Ru1 O1D C1D 144.1(5)
N3B Ru1 O1D C1D 41.4(5)
O1D C1D O2D Mn1 -84.8(8)
C2D C1D O2D Mn1 95.5(7)
O1C Mn1 O2D C1D 173.8(6)
N2B Mn1 O2D C1D 69.8(7)
N2A Mn1 O2D C1D -97.7(6)
N1B Mn1 O2D C1D 91.8(9)
N1A Mn1 O2D C1D -23.2(7)
N1E C1E C2E C3E 2.0(12)
C1E C2E C3E C4E 0.3(12)
C2E C3E C4E C5E -1.3(12)
C3E C4E C5E N1E 0.2(11)
C3E C4E C5E C6E 179.5(7)
N1E C5E C6E N2E -2.8(8)
C4E C5E C6E N2E 177.9(7)
N1E C5E C6E C7E 175.7(7)
C4E C5E C6E C7E -3.6(11)
N2E C6E C7E C8E 1.8(10)
C5E C6E C7E C8E -176.6(7)
C6E C7E C8E C9E -2.2(11)
C7E C8E C9E C10E 0.1(11)
C8E C9E C10E N2E 2.4(10)
C8E C9E C10E C11E -176.6(7)
N2E C10E C11E C12E -170.7(7)
C9E C10E C11E C12E 8.2(11)
N2E C10E C11E N3E 8.3(8)
C9E C10E C11E N3E -172.8(6)
N3E C11E C12E C13E -2.2(11)
C10E C11E C12E C13E 176.7(7)
C11E C12E C13E C14E 1.7(12)
C12E C13E C14E C15E -0.3(12)
C13E C14E C15E N3E -0.6(12)
C2E C1E N1E C5E -3.0(10)
C2E C1E N1E Ru1 179.3(6)
C4E C5E N1E C1E 1.9(10)
C6E C5E N1E C1E -177.4(6)
C4E C5E N1E Ru1 179.9(6)
C6E C5E N1E Ru1 0.6(7)
N2E Ru1 N1E C1E 178.8(6)
N4B Ru1 N1E C1E 84.7(6)
N3E Ru1 N1E C1E -172.8(6)
N3B Ru1 N1E C1E 8.4(6)
O1D Ru1 N1E C1E -93.5(6)
N2E Ru1 N1E C5E 1.1(5)
N4B Ru1 N1E C5E -93.1(5)
N3E Ru1 N1E C5E 9.5(9)
N3B Ru1 N1E C5E -169.3(4)
O1D Ru1 N1E C5E 88.8(5)
C7E C6E N2E C10E 0.7(9)
C5E C6E N2E C10E 179.3(6)
C7E C6E N2E Ru1 -174.7(5)
C5E C6E N2E Ru1 3.9(7)
C9E C10E N2E C6E -2.8(9)
C11E C10E N2E C6E 176.3(6)
C9E C10E N2E Ru1 172.6(5)
C11E C10E N2E Ru1 -8.3(7)
N4B Ru1 N2E C6E 82.3(5)
N3E Ru1 N2E C6E -179.9(5)
N1E Ru1 N2E C6E -2.9(5)
N3B Ru1 N2E C6E 106.1(11)
O1D Ru1 N2E C6E -87.9(5)
N4B Ru1 N2E C10E -93.3(5)
N3E Ru1 N2E C10E 4.6(5)
N1E Ru1 N2E C10E -178.5(5)
N3B Ru1 N2E C10E -69.5(12)
O1D Ru1 N2E C10E 96.5(5)
C14E C15E N3E C11E 0.1(10)
C14E C15E N3E Ru1 -171.9(6)
C12E C11E N3E C15E 1.3(10)
C10E C11E N3E C15E -177.7(6)
C12E C11E N3E Ru1 174.5(6)
C10E C11E N3E Ru1 -4.6(7)
N2E Ru1 N3E C15E 172.6(6)
N4B Ru1 N3E C15E -95.4(6)
N1E Ru1 N3E C15E 164.3(6)
N3B Ru1 N3E C15E -16.9(6)
O1D Ru1 N3E C15E 86.2(6)
N2E Ru1 N3E C11E 0.3(5)
N4B Ru1 N3E C11E 92.2(5)
N1E Ru1 N3E C11E -8.1(9)
N3B Ru1 N3E C11E 170.8(5)
O1D Ru1 N3E C11E -86.1(5)
N1F C1F C2F C3F 2.0(13)
C1F C2F C3F C4F -3.7(13)
C2F C3F C4F C5F 3.5(13)
C3F C4F C5F N1F -1.5(12)
C3F C4F C5F C6F 176.4(8)
N1F C5F C6F N2F 9.6(9)
C4F C5F C6F N2F -168.5(7)
N1F C5F C6F C8F -169.4(7)
C4F C5F C6F C8F 12.5(12)
C9F C7F C8F C6F -2.9(11)
N2F C6F C8F C7F 4.5(10)
C5F C6F C8F C7F -176.5(8)
C8F C7F C9F C10F 0.3(11)
C7F C9F C10F N2F 0.5(10)
C7F C9F C10F C11F -176.5(7)
N2F C10F C11F N3F -4.4(8)
C9F C10F C11F N3F 172.8(7)
N2F C10F C11F C12F 173.0(7)
C9F C10F C11F C12F -9.8(12)
N3F C11F C12F C13F -0.4(11)
C10F C11F C12F C13F -177.7(7)
C11F C12F C13F C14F -1.3(11)
C12F C13F C14F C15F 0.4(11)
C13F C14F C15F N3F 2.4(11)
C2F C1F N1F C5F 0.0(11)
C2F C1F N1F Ru2 -172.4(6)
C4F C5F N1F C1F -0.2(10)
C6F C5F N1F C1F -178.4(6)
C4F C5F N1F Ru2 173.2(6)
C6F C5F N1F Ru2 -4.9(8)
N2F Ru2 N1F C1F 172.5(6)
N4A Ru2 N1F C1F -95.1(6)
N3F Ru2 N1F C1F 163.8(6)
N3A Ru2 N1F C1F -16.6(6)
O2C Ru2 N1F C1F 85.8(6)
N2F Ru2 N1F C5F -0.2(5)
N4A Ru2 N1F C5F 92.2(5)
N3F Ru2 N1F C5F -8.9(9)
N3A Ru2 N1F C5F 170.6(5)
O2C Ru2 N1F C5F -87.0(5)
C9F C10F N2F C6F 1.3(10)
C11F C10F N2F C6F 178.7(6)
C9F C10F N2F Ru2 -171.5(5)
C11F C10F N2F Ru2 5.9(8)
C8F C6F N2F C10F -3.8(10)
C5F C6F N2F C10F 177.1(6)
C8F C6F N2F Ru2 169.1(5)
C5F C6F N2F Ru2 -10.0(8)
N1F Ru2 N2F C10F 178.9(5)
N4A Ru2 N2F C10F 83.0(5)
N3F Ru2 N2F C10F -4.2(5)
N3A Ru2 N2F C10F 105.1(12)
O2C Ru2 N2F C10F -89.2(5)
N1F Ru2 N2F C6F 5.8(5)
N4A Ru2 N2F C6F -90.1(5)
N3F Ru2 N2F C6F -177.4(5)
N3A Ru2 N2F C6F -68.1(14)
O2C Ru2 N2F C6F 97.7(5)
C14F C15F N3F C11F -4.1(9)
C14F C15F N3F Ru2 175.3(5)
C12F C11F N3F C15F 3.1(9)
C10F C11F N3F C15F -179.4(6)
C12F C11F N3F Ru2 -176.4(6)
C10F C11F N3F Ru2 1.1(7)
N2F Ru2 N3F C15F -177.9(6)
N1F Ru2 N3F C15F -169.2(6)
N4A Ru2 N3F C15F 88.1(6)
N3A Ru2 N3F C15F 11.3(6)
O2C Ru2 N3F C15F -89.9(6)
N2F Ru2 N3F C11F 1.5(4)
N1F Ru2 N3F C11F 10.2(9)
N4A Ru2 N3F C11F -92.5(4)
N3A Ru2 N3F C11F -169.4(4)
O2C Ru2 N3F C11F 89.5(4)
